data_9017643
loop_
_publ_author_name
'Della Ventura, G.'
'Bellatreccia, F.'
'Camara, F.'
'Oberti, R.'

_publ_section_title
;
 Crystal-chemistry and short-range order of fluoro-edenite and fluoro-pargasite:
 a combined X-ray diffraction and FTIR spectroscopic approach
 Note: Sample J9698
;
_journal_name_full 'Mineralogical Magazine'
_journal_page_first 293
_journal_page_last 310
_journal_volume 78
_journal_year 2014
_chemical_compound_source 'Edenville, Orange County, New York, USA'
_chemical_formula_sum 'Al1.86 Ca2.01 Cl0.01 F1.41 Fe0.21 H0.58 K0.11 Mg4.21 Na0.8 O22.58 Si6.6 Ti0.05'
_chemical_name_mineral Fluoro-pargasite
_space_group_IT_number 12
_space_group_name_Hall '-C 2y'
_space_group_name_H-M_alt 'C 1 2/m 1'
_symmetry_space_group_name_H-M 'C 1 2/m 1'
_cell_angle_alpha 90
_cell_angle_beta 105.17
_cell_angle_gamma 90
_cell_formula_units_Z 2
_cell_length_a 9.849
_cell_length_b 17.973
_cell_length_c 5.2867
_cell_volume 903.221
_database_code_amcsd 0020429
_exptl_crystal_density_diffrn 3.104
_cod_data_source_file inputs/fixed/downloads/18/18550.cif
_cod_data_source_block 18550
_cod_original_formula_sum 'Ca2.01 Na.8 K.11 Mg4.21 Al1.86 Ti.05 Fe.21 Si6.6 O22.58 (F1.41 Cl.01 H.58)'
_cod_database_code 9017643

loop_
_space_group_symop_operation_xyz
x,y,z
1/2+x,1/2+y,z
x,-y,z
1/2+x,1/2-y,z
-x,y,-z
1/2-x,1/2+y,-z
-x,-y,-z
1/2-x,1/2-y,-z

loop_
_atom_site_aniso_label
_atom_site_aniso_U_11
_atom_site_aniso_U_22
_atom_site_aniso_U_33
_atom_site_aniso_U_12
_atom_site_aniso_U_13
_atom_site_aniso_U_23
CaA 0.01144 0.01636 0.01886 0.00000 0.01130 0.00000
NaA 0.01144 0.01636 0.01886 0.00000 0.01130 0.00000
KA 0.01144 0.01636 0.01886 0.00000 0.01130 0.00000
CaAm 0.02564 0.04746 0.03192 0.00000 0.00786 0.00000
NaAm 0.02564 0.04746 0.03192 0.00000 0.00786 0.00000
KAm 0.02564 0.04746 0.03192 0.00000 0.00786 0.00000
CaA2 0.04120 0.01636 0.06766 0.00000 0.04865 0.00000
NaA2 0.04120 0.01636 0.06766 0.00000 0.04865 0.00000
KA2 0.04120 0.01636 0.06766 0.00000 0.04865 0.00000
MgM1 0.00778 0.00655 0.00725 0.00000 0.00147 0.00000
AlM1 0.00778 0.00655 0.00725 0.00000 0.00147 0.00000
TiM1 0.00778 0.00655 0.00725 0.00000 0.00147 0.00000
FeM1 0.00778 0.00655 0.00725 0.00000 0.00147 0.00000
MgM2 0.00641 0.00655 0.00778 0.00000 0.00123 0.00000
AlM2 0.00641 0.00655 0.00778 0.00000 0.00123 0.00000
TiM2 0.00641 0.00655 0.00778 0.00000 0.00123 0.00000
FeM2 0.00641 0.00655 0.00778 0.00000 0.00123 0.00000
MgM3 0.00778 0.00655 0.00752 0.00000 0.00049 0.00000
AlM3 0.00778 0.00655 0.00752 0.00000 0.00049 0.00000
TiM3 0.00778 0.00655 0.00752 0.00000 0.00049 0.00000
FeM3 0.00778 0.00655 0.00752 0.00000 0.00049 0.00000
CaM4 0.01053 0.00818 0.01134 0.00000 0.00491 0.00000
SiT1 0.00458 0.00655 0.00659 0.00000 0.00025 0.00000
AlT1 0.00458 0.00655 0.00659 0.00000 0.00025 0.00000
SiT2 0.00504 0.00655 0.00659 0.00000 0.00123 0.00046
AlT2 0.00504 0.00655 0.00659 0.00000 0.00123 0.00046
O1 0.00778 0.01146 0.00791 -0.00260 0.00147 -0.00186
O2 0.00595 0.00818 0.00976 0.00000 0.00000 0.00046
O-H3 0.01099 0.00982 0.01200 0.00000 0.00221 0.00000
F3 0.01099 0.00982 0.01200 0.00000 0.00221 0.00000
Cl3 0.01099 0.00982 0.01200 0.00000 0.00221 0.00000
O4 0.01190 0.00982 0.01240 -0.00173 0.00491 -0.00046
O5 0.00870 0.01636 0.01042 0.00087 0.00049 0.00465
O6 0.00778 0.01309 0.01345 0.00000 0.00197 -0.00372
O7 0.01053 0.01146 0.01794 0.00000 0.00123 0.00000

loop_
_atom_site_label
_atom_site_fract_x
_atom_site_fract_y
_atom_site_fract_z
_atom_site_occupancy
_atom_site_U_iso_or_equiv
_atom_site_type_symbol
_atom_site_attached_hydrogens
CaA 0.00000 0.50000 0.00000 0.00200 0.01431 Ca 0
NaA 0.00000 0.50000 0.00000 0.16000 0.01431 Na 0
KA 0.00000 0.50000 0.00000 0.02200 0.01431 K 0
CaAm 0.04390 0.50000 0.09781 0.00200 0.03508 Ca 0
NaAm 0.04390 0.50000 0.09781 0.16000 0.03508 Na 0
KAm 0.04390 0.50000 0.09781 0.02200 0.03508 K 0
CaA2 0.00000 0.47334 0.00000 0.00200 0.03521 Ca 0
NaA2 0.00000 0.47334 0.00000 0.16000 0.03521 Na 0
KA2 0.00000 0.47334 0.00000 0.02200 0.03521 K 0
MgM1 0.00000 0.08902 0.50000 0.84200 0.00747 Mg 0
AlM1 0.00000 0.08902 0.50000 0.09200 0.00747 Al 0
TiM1 0.00000 0.08902 0.50000 0.01000 0.00747 Ti 0
FeM1 0.00000 0.08902 0.50000 0.04200 0.00747 Fe 0
MgM2 0.00000 0.17586 0.00000 0.84200 0.00709 Mg 0
AlM2 0.00000 0.17586 0.00000 0.09200 0.00709 Al 0
TiM2 0.00000 0.17586 0.00000 0.01000 0.00709 Ti 0
FeM2 0.00000 0.17586 0.00000 0.04200 0.00709 Fe 0
MgM3 0.00000 0.00000 0.00000 0.84200 0.00773 Mg 0
AlM3 0.00000 0.00000 0.00000 0.09200 0.00773 Al 0
TiM3 0.00000 0.00000 0.00000 0.01000 0.00773 Ti 0
FeM3 0.00000 0.00000 0.00000 0.04200 0.00773 Fe 0
CaM4 0.00000 0.27913 0.50000 1.00000 0.00975 Ca 0
SiT1 0.28097 0.08495 0.30239 0.82500 0.00595 Si 0
AlT1 0.28097 0.08495 0.30239 0.17500 0.00595 Al 0
SiT2 0.29018 0.17274 0.81150 0.82500 0.00633 Si 0
AlT2 0.29018 0.17274 0.81150 0.17500 0.00633 Al 0
O1 0.10789 0.08660 0.21813 1.00000 0.00899 O 0
O2 0.11909 0.17190 0.73121 1.00000 0.00849 O 0
O-H3 0.10565 0.00000 0.71408 0.29000 0.01115 O 1
F3 0.10565 0.00000 0.71408 0.70500 0.01115 F 0
Cl3 0.10565 0.00000 0.71408 0.00500 0.01115 Cl 0
O4 0.36574 0.25033 0.79079 1.00000 0.01089 O 0
O5 0.34988 0.13859 0.10929 1.00000 0.01191 O 0
O6 0.34506 0.11758 0.60568 1.00000 0.01153 O 0
O7 0.34247 0.00000 0.28354 1.00000 0.01355 O 0

loop_
_cod_changelog_entry_id
_cod_changelog_entry_author
_cod_changelog_entry_date
_cod_changelog_entry_text
1
;cod-tools version 3.8.0
Id: cif_guess_AMCSD_atom_types 9574 2023-05-10 09:00:05Z saulius
;
2023-05-10T18:58:31+03:00
;Derived atom types and hydrogen counts
from atom names that follow the AMCSD naming convention
(Wat == water, O-H == hydroxyl).
;

loop_
_cod_related_entry_id
_cod_related_entry_database
_cod_related_entry_code
1 AMCSD 0020429
